data_7209014
loop_
_publ_author_name
'Beldjoudi, Yassine'
'Haynes, Delia A.'
'Hayward, John J.'
'Manning, Wallace J.'
'Pratt, Douglas R.'
'Rawson, Jeremy M.'

_publ_section_title
;
 Preparation and crystal structures of the isomeric series
 4-tolyl-1,2,3,5-dithiadiazolyl, (o-MeC6H4CNSSN)2, (m-MeC6H4CNSSN)2 and
 (p-MeC6H4CNSSN)2
;
_journal_issue 6
_journal_name_full CrystEngComm
_journal_page_first 1107
_journal_paper_doi 10.1039/c2ce26431e
_journal_volume 15
_journal_year 2013
_chemical_formula_sum 'C8 H7 N2 S2'
_chemical_formula_weight 195.28
_chemical_name_common 4-p-tolyl-1,2,3,5-dithiadiazolyl
_chemical_name_systematic
;
?
;
_space_group_IT_number 15
_symmetry_cell_setting monoclinic
_symmetry_space_group_name_Hall '-C 2yc'
_symmetry_space_group_name_H-M 'C 1 2/c 1'
_atom_sites_solution_hydrogens geom
_atom_sites_solution_primary direct
_atom_sites_solution_secondary difmap
_audit_creation_method SHELXL-97
_cell_angle_alpha 90.00
_cell_angle_beta 91.14(3)
_cell_angle_gamma 90.00
_cell_formula_units_Z 16
_cell_length_a 20.940(4)
_cell_length_b 10.563(2)
_cell_length_c 14.998(3)
_cell_measurement_reflns_used 37872
_cell_measurement_temperature 153(2)
_cell_measurement_theta_max 25.35
_cell_measurement_theta_min 1.00
_cell_volume 3316.7(11)
_computing_cell_refinement 'Bruker XSCANS'
_computing_data_collection 'Bruker XSCANS'
_computing_data_reduction 'Bruker SHELXTL'
_computing_structure_refinement 'SHELXL-97 (Sheldrick, 1997)'
_computing_structure_solution 'SHELXS-97 (Sheldrick, 1990)'
_diffrn_ambient_temperature 153(2)
_diffrn_measured_fraction_theta_full 0.999
_diffrn_measured_fraction_theta_max 0.999
_diffrn_measurement_device_type 'Bruker P4'
_diffrn_measurement_method '\w scans'
_diffrn_radiation_monochromator graphite
_diffrn_radiation_source 'sealed tube'
_diffrn_radiation_type MoK\a
_diffrn_radiation_wavelength 0.71073
_diffrn_reflns_av_R_equivalents 0.0597
_diffrn_reflns_av_sigmaI/netI 0.0248
_diffrn_reflns_limit_h_max 25
_diffrn_reflns_limit_h_min -25
_diffrn_reflns_limit_k_max 12
_diffrn_reflns_limit_k_min -12
_diffrn_reflns_limit_l_max 18
_diffrn_reflns_limit_l_min -18
_diffrn_reflns_number 36732
_diffrn_reflns_theta_full 25.34
_diffrn_reflns_theta_max 25.34
_diffrn_reflns_theta_min 1.95
_exptl_absorpt_coefficient_mu 0.579
_exptl_absorpt_correction_type none
_exptl_absorpt_process_details none
_exptl_crystal_colour red
_exptl_crystal_density_diffrn 1.564
_exptl_crystal_density_method 'not measured'
_exptl_crystal_description block
_exptl_crystal_F_000 1616
_exptl_crystal_size_max 0.28
_exptl_crystal_size_mid 0.14
_exptl_crystal_size_min 0.14
_refine_diff_density_max 0.295
_refine_diff_density_min -0.285
_refine_diff_density_rms 0.055
_refine_ls_extinction_method none
_refine_ls_goodness_of_fit_ref 1.086
_refine_ls_hydrogen_treatment constr
_refine_ls_matrix_type full
_refine_ls_number_parameters 217
_refine_ls_number_reflns 3030
_refine_ls_number_restraints 0
_refine_ls_restrained_S_all 1.086
_refine_ls_R_factor_all 0.0466
_refine_ls_R_factor_gt 0.0330
_refine_ls_shift/su_max 0.000
_refine_ls_shift/su_mean 0.000
_refine_ls_structure_factor_coef Fsqd
_refine_ls_weighting_details 'calc w=1/[\s^2^(Fo^2^)+(0.0419P)^2^+2.4887P] where P=(Fo^2^+2Fc^2^)/3'
_refine_ls_weighting_scheme calc
_refine_ls_wR_factor_gt 0.0770
_refine_ls_wR_factor_ref 0.0844
_reflns_number_gt 2426
_reflns_number_total 3030
_reflns_threshold_expression >2sigma(I)
_cod_data_source_file c2ce26431e.txt
_cod_data_source_block 1
_cod_original_cell_volume 3316.8(11)
_cod_original_sg_symbol_H-M C2/c
_cod_database_code 7209014

loop_
_symmetry_equiv_pos_as_xyz
'x, y, z'
'-x, y, -z+1/2'
'x+1/2, y+1/2, z'
'-x+1/2, y+1/2, -z+1/2'
'-x, -y, -z'
'x, -y, z-1/2'
'-x+1/2, -y+1/2, -z'
'x+1/2, -y+1/2, z-1/2'

loop_
_atom_site_label
_atom_site_type_symbol
_atom_site_fract_x
_atom_site_fract_y
_atom_site_fract_z
_atom_site_U_iso_or_equiv
_atom_site_adp_type
_atom_site_occupancy
_atom_site_symmetry_multiplicity
_atom_site_calc_flag
_atom_site_refinement_flags
S11 S 0.43285(3) 0.06996(5) -0.13993(4) 0.03000(15) Uani 1 1 d .
S21 S 0.41615(3) -0.13406(5) -0.00098(4) 0.03075(15) Uani 1 1 d .
S22 S 0.31655(3) -0.12641(5) -0.01419(4) 0.03298(16) Uani 1 1 d .
S12 S 0.33348(3) 0.09017(5) -0.15046(4) 0.02917(15) Uani 1 1 d .
N12 N 0.33044(8) 0.20461(16) -0.07695(11) 0.0274(4) Uani 1 1 d .
N21 N 0.41949(8) -0.03272(15) 0.08104(11) 0.0270(4) Uani 1 1 d .
N22 N 0.30762(8) -0.02597(16) 0.06734(11) 0.0301(4) Uani 1 1 d .
C11 C 0.39040(9) 0.34410(18) 0.02279(13) 0.0229(4) Uani 1 1 d .
C22 C 0.41604(10) 0.15709(18) 0.21408(13) 0.0259(4) Uani 1 1 d .
H22 H 0.4561 0.1261 0.1950 0.031 Uiso 1 1 calc R
C16 C 0.33501(10) 0.39958(19) 0.05415(14) 0.0286(5) Uani 1 1 d .
H16 H 0.2945 0.3676 0.0358 0.034 Uiso 1 1 calc R
C23 C 0.41385(10) 0.25151(19) 0.27834(13) 0.0267(5) Uani 1 1 d .
H23 H 0.4526 0.2841 0.3029 0.032 Uiso 1 1 calc R
C26 C 0.30160(9) 0.15314(19) 0.20738(13) 0.0273(5) Uani 1 1 d .
H26 H 0.2628 0.1195 0.1836 0.033 Uiso 1 1 calc R
C12 C 0.44912(10) 0.39062(19) 0.05209(14) 0.0288(5) Uani 1 1 d .
H12 H 0.4874 0.3522 0.0325 0.035 Uiso 1 1 calc R
C24 C 0.35604(9) 0.29923(18) 0.30743(13) 0.0252(4) Uani 1 1 d .
C25 C 0.30012(10) 0.2471(2) 0.27163(13) 0.0281(5) Uani 1 1 d .
H25 H 0.2601 0.2767 0.2917 0.034 Uiso 1 1 calc R
C13 C 0.45222(10) 0.49338(19) 0.11007(14) 0.0313(5) Uani 1 1 d .
H13 H 0.4928 0.5249 0.1290 0.038 Uiso 1 1 calc R
C21 C 0.35982(9) 0.10776(18) 0.17764(13) 0.0229(4) Uani 1 1 d .
C10 C 0.38711(9) 0.23844(18) -0.04249(13) 0.0239(4) Uani 1 1 d .
N11 N 0.44161(8) 0.18229(16) -0.06661(12) 0.0288(4) Uani 1 1 d .
C20 C 0.36240(9) 0.01175(18) 0.10596(13) 0.0244(4) Uani 1 1 d .
C27 C 0.35424(11) 0.4070(2) 0.37306(15) 0.0335(5) Uani 1 1 d .
H27A H 0.3097 0.4279 0.3857 0.050 Uiso 0.50 1 calc PR
H27B H 0.3754 0.4812 0.3477 0.050 Uiso 0.50 1 calc PR
H27C H 0.3764 0.3821 0.4285 0.050 Uiso 0.50 1 calc PR
H27D H 0.3980 0.4328 0.3889 0.050 Uiso 0.50 1 calc PR
H27E H 0.3323 0.3796 0.4269 0.050 Uiso 0.50 1 calc PR
H27F H 0.3313 0.4787 0.3461 0.050 Uiso 0.50 1 calc PR
C15 C 0.33881(10) 0.50163(19) 0.11226(14) 0.0303(5) Uani 1 1 d .
H15 H 0.3006 0.5388 0.1330 0.036 Uiso 1 1 calc R
C14 C 0.39743(10) 0.55066(19) 0.14080(13) 0.0293(5) Uani 1 1 d .
C17 C 0.40126(12) 0.6633(2) 0.20229(15) 0.0414(6) Uani 1 1 d .
H17A H 0.3580 0.6908 0.2169 0.062 Uiso 0.50 1 calc PR
H17B H 0.4237 0.7325 0.1728 0.062 Uiso 0.50 1 calc PR
H17C H 0.4245 0.6398 0.2572 0.062 Uiso 0.50 1 calc PR
H17D H 0.4462 0.6846 0.2143 0.062 Uiso 0.50 1 calc PR
H17E H 0.3805 0.6429 0.2585 0.062 Uiso 0.50 1 calc PR
H17F H 0.3797 0.7357 0.1741 0.062 Uiso 0.50 1 calc PR

loop_
_atom_site_aniso_label
_atom_site_aniso_U_11
_atom_site_aniso_U_22
_atom_site_aniso_U_33
_atom_site_aniso_U_23
_atom_site_aniso_U_13
_atom_site_aniso_U_12
S11 0.0280(3) 0.0312(3) 0.0309(3) -0.0071(2) 0.0032(2) -0.0002(2)
S21 0.0311(3) 0.0276(3) 0.0333(3) -0.0064(2) -0.0055(2) 0.0048(2)
S22 0.0305(3) 0.0344(3) 0.0339(3) -0.0074(2) -0.0027(2) -0.0060(2)
S12 0.0288(3) 0.0306(3) 0.0280(3) -0.0032(2) -0.0048(2) 0.0003(2)
N12 0.0258(9) 0.0274(9) 0.0290(10) -0.0029(7) -0.0026(8) 0.0010(7)
N21 0.0256(9) 0.0283(9) 0.0268(10) -0.0032(7) -0.0057(7) 0.0027(7)
N22 0.0267(9) 0.0362(10) 0.0273(10) -0.0043(8) 0.0008(8) -0.0041(8)
C11 0.0269(11) 0.0196(10) 0.0221(10) 0.0024(8) 0.0007(8) -0.0004(8)
C22 0.0239(11) 0.0284(11) 0.0254(11) 0.0010(9) 0.0015(9) 0.0025(8)
C16 0.0268(11) 0.0287(11) 0.0304(12) 0.0022(9) 0.0003(9) -0.0012(9)
C23 0.0239(11) 0.0318(11) 0.0244(11) -0.0004(9) -0.0039(8) -0.0008(8)
C26 0.0218(11) 0.0332(11) 0.0266(11) 0.0027(9) -0.0020(9) -0.0017(9)
C12 0.0248(11) 0.0281(11) 0.0336(12) -0.0013(9) 0.0003(9) 0.0020(9)
C24 0.0281(11) 0.0256(10) 0.0219(11) 0.0051(8) 0.0036(9) 0.0018(8)
C25 0.0224(11) 0.0346(12) 0.0273(11) 0.0020(9) 0.0032(9) 0.0057(9)
C13 0.0304(12) 0.0281(11) 0.0351(13) -0.0036(9) -0.0031(10) -0.0054(9)
C21 0.0249(10) 0.0235(10) 0.0202(10) 0.0055(8) -0.0021(8) -0.0003(8)
C10 0.0247(11) 0.0215(10) 0.0256(11) 0.0034(8) -0.0006(8) 0.0004(8)
N11 0.0255(9) 0.0293(9) 0.0316(10) -0.0052(8) 0.0015(8) -0.0017(7)
C20 0.0254(11) 0.0257(10) 0.0222(11) 0.0039(8) -0.0007(8) -0.0015(8)
C27 0.0346(12) 0.0318(12) 0.0343(13) -0.0025(9) 0.0037(10) 0.0042(9)
C15 0.0314(12) 0.0302(11) 0.0294(12) -0.0018(9) 0.0058(9) 0.0067(9)
C14 0.0406(13) 0.0227(10) 0.0244(11) 0.0029(9) 0.0012(9) 0.0005(9)
C17 0.0565(16) 0.0332(12) 0.0347(13) -0.0074(10) 0.0043(12) -0.0002(11)

loop_
_atom_type_symbol
_atom_type_description
_atom_type_scat_dispersion_real
_atom_type_scat_dispersion_imag
_atom_type_scat_source
C C 0.0033 0.0016 'International Tables Vol C Tables 4.2.6.8 and 6.1.1.4'
H H 0.0000 0.0000 'International Tables Vol C Tables 4.2.6.8 and 6.1.1.4'
N N 0.0061 0.0033 'International Tables Vol C Tables 4.2.6.8 and 6.1.1.4'
S S 0.1246 0.1234 'International Tables Vol C Tables 4.2.6.8 and 6.1.1.4'

loop_
_geom_angle_atom_site_label_1
_geom_angle_atom_site_label_2
_geom_angle_atom_site_label_3
_geom_angle
N11 S11 S12 94.32(7)
N21 S21 S22 94.23(7)
N22 S22 S21 94.76(7)
N12 S12 S11 94.37(7)
C10 N12 S12 114.36(14)
C20 N21 S21 114.45(14)
C20 N22 S22 114.12(14)
C12 C11 C16 118.93(19)
C12 C11 C10 120.28(18)
C16 C11 C10 120.78(18)
C23 C22 C21 120.20(18)
C15 C16 C11 120.2(2)
C22 C23 C24 121.30(19)
C25 C26 C21 120.14(19)
C11 C12 C13 120.28(19)
C23 C24 C25 117.83(19)
C23 C24 C27 120.85(19)
C25 C24 C27 121.28(18)
C26 C25 C24 121.45(19)
C14 C13 C12 121.4(2)
C22 C21 C26 119.05(18)
C22 C21 C20 120.00(18)
C26 C21 C20 120.92(18)
N12 C10 N11 122.14(18)
N12 C10 C11 119.09(17)
N11 C10 C11 118.75(18)
C10 N11 S11 114.81(14)
N22 C20 N21 122.41(18)
N22 C20 C21 118.43(18)
N21 C20 C21 119.14(17)
C16 C15 C14 121.43(19)
C13 C14 C15 117.82(19)
C13 C14 C17 121.0(2)
C15 C14 C17 121.2(2)

loop_
_geom_bond_atom_site_label_1
_geom_bond_atom_site_label_2
_geom_bond_distance
S11 N11 1.6257(17)
S11 S12 2.0945(8)
S21 N21 1.6311(17)
S21 S22 2.0927(9)
S22 N22 1.6325(18)
S12 N12 1.6382(17)
N12 C10 1.334(2)
N21 C20 1.344(3)
N22 C20 1.336(3)
C11 C12 1.387(3)
C11 C16 1.390(3)
C11 C10 1.485(3)
C22 C23 1.388(3)
C22 C21 1.389(3)
C16 C15 1.387(3)
C23 C24 1.390(3)
C26 C25 1.384(3)
C26 C21 1.392(3)
C12 C13 1.391(3)
C24 C25 1.392(3)
C24 C27 1.506(3)
C13 C14 1.384(3)
C21 C20 1.480(3)
C10 N11 1.342(3)
C15 C14 1.392(3)
C14 C17 1.507(3)
